data_4519073
loop_
_publ_author_name
'Khade, Rahul L.'
'Abucayon, Erwin G.'
'Powell, Douglas R.'
'Richter-Addo, George B.'
'Zhang, Yong'

_publ_section_title
;
 Insights into the Observed trans-Bond Length Variations upon NO Binding
 to Ferric and Ferrous Porphyrins with Neutral Axial Ligands
;
_journal_issue 38
_journal_name_full 'ACS Omega'
_journal_page_first 24777
_journal_page_last 24787
_journal_paper_doi 10.1021/acsomega.1c03610
_journal_volume 6
_journal_year 2021
_chemical_formula_moiety 'C40 H50 Fe N7 O, F6 Sb'
_chemical_formula_sum 'C40 H50 F6 Fe N7 O Sb'
_chemical_formula_weight 936.47
_space_group_crystal_system triclinic
_space_group_IT_number 2
_space_group_name_Hall '-P 1'
_space_group_name_H-M_alt 'P -1'
_atom_sites_solution_hydrogens mixed
_atom_sites_solution_primary dual
_atom_sites_solution_secondary difmap
_audit_creation_method SHELXL-2018/3
_cell_angle_alpha 63.727(2)
_cell_angle_beta 74.453(2)
_cell_angle_gamma 78.923(2)
_cell_formula_units_Z 2
_cell_length_a 10.5327(13)
_cell_length_b 13.9466(18)
_cell_length_c 15.712(2)
_cell_measurement_reflns_used 4020
_cell_measurement_temperature 100(2)
_cell_measurement_theta_max 29.88
_cell_measurement_theta_min 2.48
_cell_volume 1986.6(4)
_computing_cell_refinement 'SAINT (Bruker, 2007)'
_computing_data_collection 'APEX2 (Bruker, 2007)'
_computing_data_reduction 'SAINT (Bruker, 2007)'
_computing_molecular_graphics 'Mercury (CCDC, 2018)'
_computing_publication_material 'SHELXL-2014/7 (Sheldrick, 2015b)'
_computing_structure_refinement 'SHELXL-2014/7 (Sheldrick, 2015b)'
_computing_structure_solution 'SHELXT (Sheldrick, 2015a)'
_diffrn_ambient_temperature 100(2)
_diffrn_measured_fraction_theta_full 1.000
_diffrn_measured_fraction_theta_max 0.992
_diffrn_measurement_device_type 'Bruker APEX CCD'
_diffrn_measurement_method '\f and \w scans'
_diffrn_radiation_monochromator graphite
_diffrn_radiation_source 'fine-focus sealed tube'
_diffrn_radiation_type MoK\a
_diffrn_radiation_wavelength 0.71073
_diffrn_reflns_av_R_equivalents 0.0486
_diffrn_reflns_av_unetI/netI 0.0588
_diffrn_reflns_Laue_measured_fraction_full 1.000
_diffrn_reflns_Laue_measured_fraction_max 0.992
_diffrn_reflns_limit_h_max 14
_diffrn_reflns_limit_h_min -14
_diffrn_reflns_limit_k_max 19
_diffrn_reflns_limit_k_min -17
_diffrn_reflns_limit_l_max 22
_diffrn_reflns_limit_l_min 0
_diffrn_reflns_number 22523
_diffrn_reflns_point_group_measured_fraction_full 1.000
_diffrn_reflns_point_group_measured_fraction_max 0.992
_diffrn_reflns_theta_full 25.242
_diffrn_reflns_theta_max 29.911
_diffrn_reflns_theta_min 1.478
_exptl_absorpt_coefficient_mu 1.115
_exptl_absorpt_correction_T_max 0.564
_exptl_absorpt_correction_T_min 0.377
_exptl_absorpt_correction_type multi-scan
_exptl_absorpt_process_details
; 
SADABS 2012/1 Krause, L., Herbst-Irmer, R., Sheldrick, G. M. & 
Stalke, D. (2015), J. Appl.Cryst. 48, 3-10. 
;
_exptl_crystal_colour red
_exptl_crystal_density_diffrn 1.565
_exptl_crystal_description block
_exptl_crystal_F_000 956
_exptl_crystal_size_max 0.180
_exptl_crystal_size_mid 0.180
_exptl_crystal_size_min 0.110
_refine_diff_density_max 1.565
_refine_diff_density_min -0.862
_refine_diff_density_rms 0.139
_refine_ls_extinction_method none
_refine_ls_goodness_of_fit_ref 1.008
_refine_ls_hydrogen_treatment mixed
_refine_ls_matrix_type full
_refine_ls_number_parameters 638
_refine_ls_number_reflns 22523
_refine_ls_number_restraints 1240
_refine_ls_restrained_S_all 7.876
_refine_ls_R_factor_all 0.0771
_refine_ls_R_factor_gt 0.0489
_refine_ls_shift/su_max 0.002
_refine_ls_shift/su_mean 0.000
_refine_ls_structure_factor_coef Fsqd
_refine_ls_weighting_details 'w=1/[\s^2^(Fo^2^)+(0.0840P)^2^+0.2000P] where P=(Fo^2^+2Fc^2^)/3'
_refine_ls_weighting_scheme calc
_refine_ls_wR_factor_gt 0.1284
_refine_ls_wR_factor_ref 0.1473
_reflns_Friedel_coverage 0.000
_reflns_number_gt 15942
_reflns_number_total 22523
_reflns_threshold_expression 'I > 2\s(I)'
_cod_data_source_file ao1c03610_si_003.cif
_cod_data_source_block 15070b
_cod_database_code 4519073
_shelx_space_group_comment
; 
The symmetry employed for this shelxl refinement is uniquely defined 
by the following loop, which should always be used as a source of 
symmetry information in preference to the above space-group names. 
They are only intended as comments. 
;
_shelx_estimated_absorpt_t_min 0.824
_shelx_estimated_absorpt_t_max 0.887

loop_
_space_group_symop_operation_xyz
'x, y, z'
'-x, -y, -z'

loop_
_atom_site_label
_atom_site_type_symbol
_atom_site_fract_x
_atom_site_fract_y
_atom_site_fract_z
_atom_site_U_iso_or_equiv
_atom_site_adp_type
_atom_site_occupancy
_atom_site_site_symmetry_order
_atom_site_calc_flag
_atom_site_refinement_flags_posn
_atom_site_refinement_flags_adp
_atom_site_refinement_flags_occupancy
_atom_site_disorder_assembly
_atom_site_disorder_group
Fe1 Fe 0.60150(4) 0.38370(4) 0.69669(3) 0.01454(12) Uani 1 1 d . . . . .
O1 O 0.4054(3) 0.4441(3) 0.5900(2) 0.0457(9) Uani 1 1 d . . . . .
N1 N 0.4850(3) 0.4317(2) 0.7974(2) 0.0161(5) Uani 1 1 d . . . . .
N2 N 0.5368(3) 0.2366(2) 0.7738(2) 0.0154(5) Uani 1 1 d . . . . .
N3 N 0.7254(3) 0.3332(2) 0.6000(2) 0.0162(5) Uani 1 1 d . . . . .
N4 N 0.6754(3) 0.5276(2) 0.6242(2) 0.0165(5) Uani 1 1 d . . . . .
N5 N 0.7421(3) 0.3347(2) 0.7716(2) 0.0176(6) Uani 1 1 d . . . . .
N6 N 0.8918(3) 0.2286(3) 0.8504(3) 0.0267(7) Uani 1 1 d . . . . .
H6 H 0.938(4) 0.175(4) 0.873(3) 0.032 Uiso 1 1 d . U . . .
N7 N 0.4860(3) 0.4212(2) 0.6336(2) 0.0196(6) Uani 1 1 d . . . . .
C1 C 0.4637(3) 0.5348(3) 0.7912(3) 0.0182(6) Uani 1 1 d . . . . .
C2 C 0.3573(3) 0.5415(3) 0.8696(3) 0.0196(7) Uani 1 1 d . . . . .
C3 C 0.3139(3) 0.4415(3) 0.9225(2) 0.0180(6) Uani 1 1 d . . . . .
C4 C 0.3941(3) 0.3739(3) 0.8769(2) 0.0165(6) Uani 1 1 d . . . . .
C5 C 0.3771(3) 0.2665(3) 0.9071(2) 0.0180(6) Uani 1 1 d . . . . .
H5 H 0.314906 0.233958 0.965639 0.022 Uiso 1 1 calc R U . . .
C6 C 0.4432(3) 0.2027(3) 0.8590(2) 0.0165(6) Uani 1 1 d . . . . .
C7 C 0.4213(3) 0.0917(3) 0.8905(2) 0.0169(6) Uani 1 1 d . . . . .
C8 C 0.5034(3) 0.0587(3) 0.8225(2) 0.0184(6) Uani 1 1 d . . . . .
C9 C 0.5729(3) 0.1498(3) 0.7500(2) 0.0182(6) Uani 1 1 d . . . . .
C10 C 0.6609(3) 0.1505(3) 0.6668(2) 0.0189(7) Uani 1 1 d . . . . .
H10 H 0.676284 0.086029 0.657573 0.023 Uiso 1 1 calc R U . . .
C11 C 0.7285(3) 0.2363(3) 0.5961(2) 0.0177(6) Uani 1 1 d . . . . .
C12 C 0.8150(3) 0.2357(3) 0.5075(2) 0.0188(7) Uani 1 1 d . . . . .
C13 C 0.8668(3) 0.3328(3) 0.4584(2) 0.0189(7) Uani 1 1 d . . . . .
C14 C 0.8110(3) 0.3932(3) 0.5172(2) 0.0173(6) Uani 1 1 d . . . . .
C15 C 0.8364(3) 0.4971(3) 0.4912(2) 0.0179(6) Uani 1 1 d . . . . .
H15 H 0.904419 0.527382 0.436077 0.021 Uiso 1 1 calc R U . . .
C16 C 0.7700(3) 0.5605(3) 0.5396(2) 0.0172(6) Uani 1 1 d . . . . .
C17 C 0.7832(3) 0.6740(3) 0.5029(2) 0.0185(6) Uani 1 1 d . . . . .
C18 C 0.6941(3) 0.7101(3) 0.5654(3) 0.0197(7) Uani 1 1 d . . . . .
C19 C 0.6283(3) 0.6183(3) 0.6409(2) 0.0183(6) Uani 1 1 d . . . . .
C20 C 0.5301(3) 0.6209(3) 0.7192(2) 0.0194(7) Uani 1 1 d . . . . .
H20 H 0.506481 0.688029 0.723661 0.023 Uiso 1 1 calc R U . . .
C21 C 0.3048(3) 0.6420(3) 0.8847(3) 0.0236(7) Uani 1 1 d . . . . .
H21A H 0.210634 0.636232 0.918239 0.028 Uiso 1 1 calc R U . . .
H21B H 0.308926 0.703656 0.820590 0.028 Uiso 1 1 calc R U . . .
C22 C 0.3801(4) 0.6646(3) 0.9440(3) 0.0311(9) Uani 1 1 d . . . . .
H22A H 0.382105 0.601928 1.005893 0.047 Uiso 1 1 d R U . . .
H22B H 0.335794 0.727018 0.956502 0.047 Uiso 1 1 d R U . . .
H22C H 0.470805 0.679228 0.907553 0.047 Uiso 1 1 d R U . . .
C23 C 0.2017(3) 0.4075(3) 1.0093(3) 0.0212(7) Uani 1 1 d . . . . .
H23A H 0.158242 0.351500 1.007698 0.025 Uiso 1 1 calc R U . . .
H23B H 0.135763 0.469825 1.003759 0.025 Uiso 1 1 calc R U . . .
C24 C 0.2412(4) 0.3640(4) 1.1072(3) 0.0300(8) Uani 1 1 d . . . . .
H24A H 0.300320 0.298252 1.116242 0.045 Uiso 1 1 d R U . . .
H24B H 0.161810 0.347952 1.159131 0.045 Uiso 1 1 d R U . . .
H24C H 0.286870 0.417762 1.108991 0.045 Uiso 1 1 d R U . . .
C25 C 0.3202(3) 0.0303(3) 0.9759(2) 0.0200(7) Uani 1 1 d . . . . .
H25A H 0.314381 0.051224 1.029469 0.024 Uiso 1 1 calc R U . . .
H25B H 0.348336 -0.047374 0.998537 0.024 Uiso 1 1 calc R U . . .
C26 C 0.1843(3) 0.0513(3) 0.9508(3) 0.0258(8) Uani 1 1 d . . . . .
H26A H 0.159653 0.128809 0.923164 0.039 Uiso 1 1 d R U . . .
H26B H 0.118713 0.016059 1.009724 0.039 Uiso 1 1 d R U . . .
H26C H 0.187243 0.022759 0.903424 0.039 Uiso 1 1 d R U . . .
C27 C 0.5210(4) -0.0495(3) 0.8200(3) 0.0231(7) Uani 1 1 d . . . . .
H27A H 0.491435 -0.104106 0.886427 0.028 Uiso 1 1 calc R U . . .
H27B H 0.616203 -0.067600 0.798394 0.028 Uiso 1 1 calc R U . . .
C28 C 0.4439(4) -0.0546(3) 0.7523(3) 0.0289(8) Uani 1 1 d . . . . .
H28A H 0.349088 -0.040303 0.775125 0.043 Uiso 1 1 d R U . . .
H28B H 0.460888 -0.126162 0.752295 0.043 Uiso 1 1 d R U . . .
H28C H 0.472428 -0.000653 0.686335 0.043 Uiso 1 1 d R U . . .
C29 C 0.8295(3) 0.1470(3) 0.4759(3) 0.0223(7) Uani 1 1 d . . . . .
H29A H 0.848067 0.077711 0.529694 0.027 Uiso 1 1 calc R U . . .
H29B H 0.905571 0.157638 0.420434 0.027 Uiso 1 1 calc R U . . .
C30 C 0.7040(4) 0.1429(3) 0.4457(3) 0.0276(8) Uani 1 1 d . . . . .
H30A H 0.628539 0.132675 0.500437 0.041 Uiso 1 1 d R U . . .
H30B H 0.716009 0.083065 0.426737 0.041 Uiso 1 1 d R U . . .
H30C H 0.687499 0.210396 0.390777 0.041 Uiso 1 1 d R U . . .
C31 C 0.9512(3) 0.3758(3) 0.3584(3) 0.0236(7) Uani 1 1 d . . . . .
H31A H 1.011843 0.316604 0.347576 0.028 Uiso 1 1 calc R U . . .
H31B H 1.005623 0.429910 0.352226 0.028 Uiso 1 1 calc R U . . .
C32 C 0.8665(4) 0.4270(4) 0.2813(3) 0.0348(10) Uani 1 1 d . . . . .
H32A H 0.805471 0.376062 0.291819 0.052 Uiso 1 1 d R U . . .
H32B H 0.923952 0.446052 0.216749 0.052 Uiso 1 1 d R U . . .
H32C H 0.815901 0.491832 0.286059 0.052 Uiso 1 1 d R U . . .
C33 C 0.8687(3) 0.7394(3) 0.4084(3) 0.0224(7) Uani 1 1 d . . . . .
H33A H 0.953222 0.696724 0.397591 0.027 Uiso 1 1 calc R U . . .
H33B H 0.889135 0.804063 0.411428 0.027 Uiso 1 1 calc R U . . .
C34 C 0.8003(4) 0.7737(4) 0.3230(3) 0.0319(9) Uani 1 1 d . . . . .
H34A H 0.788213 0.710042 0.315697 0.048 Uiso 1 1 d R U . . .
H34B H 0.855323 0.821232 0.263317 0.048 Uiso 1 1 d R U . . .
H34C H 0.713953 0.811842 0.335607 0.048 Uiso 1 1 d R U . . .
C35 C 0.6661(3) 0.8228(3) 0.5590(3) 0.0221(7) Uani 1 1 d . . . . .
H35A H 0.570892 0.835025 0.585310 0.026 Uiso 1 1 calc R U . . .
H35B H 0.685421 0.873893 0.489905 0.026 Uiso 1 1 calc R U . . .
C36 C 0.7472(4) 0.8456(3) 0.6142(3) 0.0311(9) Uani 1 1 d . . . . .
H36A H 0.732871 0.792527 0.681816 0.047 Uiso 1 1 d R U . . .
H36B H 0.719691 0.917708 0.612206 0.047 Uiso 1 1 d R U . . .
H36C H 0.841281 0.841317 0.583996 0.047 Uiso 1 1 d R U . . .
C37 C 0.8024(4) 0.2366(3) 0.8007(3) 0.0270(8) Uani 1 1 d . . . . .
H37 H 0.784766 0.180345 0.788137 0.032 Uiso 1 1 calc R U . . .
C38 C 0.7981(3) 0.3910(3) 0.8041(2) 0.0194(7) Uani 1 1 d . . . . .
H38 H 0.774570 0.464171 0.793190 0.023 Uiso 1 1 calc R U . . .
C39 C 0.8917(3) 0.3258(3) 0.8540(3) 0.0207(7) Uani 1 1 d . . . . .
C40 C 0.9789(4) 0.3413(3) 0.9060(3) 0.0281(8) Uani 1 1 d . . . . .
H40A H 0.966160 0.286695 0.973032 0.042 Uiso 1 1 d R U . . .
H40B H 0.957041 0.412825 0.906102 0.042 Uiso 1 1 d R U . . .
H40C H 1.071390 0.334855 0.873202 0.042 Uiso 1 1 d R U . . .
Sb1 Sb 1.00367(4) 0.91272(2) 0.78889(2) 0.01733(11) Uani 0.9595(19) 1 d D U P A 1
F1 F 0.9525(2) 1.03942(18) 0.81148(19) 0.0309(6) Uani 0.9595(19) 1 d D U P A 1
F2 F 1.1120(3) 0.8657(2) 0.87751(19) 0.0364(6) Uani 0.9595(19) 1 d D U P A 1
F3 F 1.1387(2) 0.9817(2) 0.68952(19) 0.0395(7) Uani 0.9595(19) 1 d D U P A 1
F4 F 1.0555(2) 0.78553(18) 0.76897(18) 0.0314(6) Uani 0.9595(19) 1 d D U P A 1
F5 F 0.8678(2) 0.8465(2) 0.88989(17) 0.0343(6) Uani 0.9595(19) 1 d D U P A 1
F6 F 0.8938(3) 0.9604(2) 0.70218(19) 0.0420(7) Uani 0.9595(19) 1 d D U P A 1
Sb1' Sb 0.944(2) 0.9261(11) 0.7774(10) 0.0303(19) Uani 0.0230(13) 1 d D U P B 2
F1' F 0.865(5) 1.055(2) 0.791(4) 0.030(5) Uani 0.0230(13) 1 d D U P B 2
F2' F 0.825(4) 0.845(4) 0.892(2) 0.026(5) Uani 0.0230(13) 1 d D U P B 2
F3' F 1.067(4) 0.910(4) 0.853(3) 0.029(3) Uani 0.0230(13) 1 d D U P B 2
F4' F 1.023(5) 0.798(2) 0.764(4) 0.027(4) Uani 0.0230(13) 1 d D U P B 2
F5' F 1.063(4) 1.007(4) 0.663(2) 0.031(4) Uani 0.0230(13) 1 d D U P B 2
F6' F 0.821(4) 0.942(4) 0.702(3) 0.035(5) Uani 0.0230(13) 1 d D U P B 2
Sb1" Sb 1.072(2) 0.9006(13) 0.8011(12) 0.028(2) Uani 0.0175(10) 1 d D U P C 3
F1" F 0.951(7) 1.016(4) 0.809(6) 0.025(4) Uani 0.0175(10) 1 d D U P C 3
F2" F 1.149(7) 0.872(6) 0.884(6) 0.026(5) Uani 0.0175(10) 1 d D U P C 3
F3" F 1.174(6) 0.980(5) 0.689(6) 0.028(5) Uani 0.0175(10) 1 d D U P C 3
F4" F 1.141(7) 0.767(4) 0.776(6) 0.027(5) Uani 0.0175(10) 1 d D U P C 3
F5" F 0.944(7) 0.911(7) 0.701(5) 0.030(3) Uani 0.0175(10) 1 d D U P C 3
F6" F 0.918(6) 0.803(5) 0.896(5) 0.029(5) Uani 0.0175(10) 1 d D U P C 3

loop_
_atom_site_aniso_label
_atom_site_aniso_U_11
_atom_site_aniso_U_22
_atom_site_aniso_U_33
_atom_site_aniso_U_23
_atom_site_aniso_U_13
_atom_site_aniso_U_12
Fe1 0.0193(2) 0.0098(2) 0.0138(2) -0.00393(18) -0.00278(17) -0.00287(17)
O1 0.0327(15) 0.062(2) 0.0376(18) -0.0095(17) -0.0183(14) -0.0053(15)
N1 0.0212(13) 0.0109(13) 0.0156(13) -0.0050(11) -0.0024(10) -0.0030(10)
N2 0.0200(13) 0.0107(13) 0.0137(13) -0.0041(11) -0.0005(10) -0.0041(10)
N3 0.0204(13) 0.0116(13) 0.0150(13) -0.0045(11) -0.0014(10) -0.0034(10)
N4 0.0227(13) 0.0098(13) 0.0152(13) -0.0032(11) -0.0024(10) -0.0042(10)
N5 0.0229(13) 0.0114(13) 0.0173(14) -0.0048(11) -0.0025(11) -0.0044(11)
N6 0.0290(16) 0.0134(15) 0.0377(19) -0.0058(14) -0.0167(14) 0.0002(12)
N7 0.0190(13) 0.0177(15) 0.0192(14) -0.0057(12) -0.0003(11) -0.0052(11)
C1 0.0235(16) 0.0123(15) 0.0204(17) -0.0077(13) -0.0061(13) -0.0002(12)
C2 0.0245(16) 0.0164(16) 0.0193(17) -0.0095(14) -0.0042(13) 0.0000(13)
C3 0.0226(15) 0.0158(16) 0.0181(16) -0.0087(13) -0.0051(12) -0.0013(13)
C4 0.0196(15) 0.0148(16) 0.0160(15) -0.0070(13) -0.0038(12) -0.0014(12)
C5 0.0234(16) 0.0151(16) 0.0134(15) -0.0042(13) -0.0019(12) -0.0041(13)
C6 0.0217(15) 0.0118(15) 0.0144(15) -0.0031(12) -0.0037(12) -0.0037(12)
C7 0.0208(15) 0.0125(15) 0.0166(16) -0.0042(13) -0.0048(12) -0.0031(12)
C8 0.0239(16) 0.0122(15) 0.0182(16) -0.0049(13) -0.0039(12) -0.0041(12)
C9 0.0227(15) 0.0131(15) 0.0188(16) -0.0059(13) -0.0042(12) -0.0039(12)
C10 0.0248(16) 0.0132(15) 0.0190(16) -0.0078(13) -0.0017(13) -0.0034(13)
C11 0.0206(15) 0.0153(16) 0.0183(16) -0.0081(13) -0.0031(12) -0.0019(12)
C12 0.0220(15) 0.0181(17) 0.0174(16) -0.0092(14) -0.0019(12) -0.0024(13)
C13 0.0208(15) 0.0180(17) 0.0172(16) -0.0073(14) -0.0029(12) -0.0011(13)
C14 0.0190(15) 0.0154(16) 0.0143(15) -0.0039(13) -0.0020(11) -0.0018(12)
C15 0.0179(15) 0.0164(16) 0.0157(15) -0.0029(13) -0.0024(12) -0.0045(12)
C16 0.0198(15) 0.0146(16) 0.0157(15) -0.0029(13) -0.0053(12) -0.0043(12)
C17 0.0222(15) 0.0136(15) 0.0183(16) -0.0036(13) -0.0057(12) -0.0038(12)
C18 0.0262(16) 0.0118(15) 0.0203(17) -0.0036(13) -0.0067(13) -0.0046(13)
C19 0.0229(16) 0.0128(15) 0.0176(16) -0.0035(13) -0.0047(12) -0.0042(12)
C20 0.0252(16) 0.0119(15) 0.0205(17) -0.0062(13) -0.0057(13) 0.0000(13)
C21 0.0256(17) 0.0165(17) 0.029(2) -0.0123(15) -0.0002(14) -0.0027(14)
C22 0.039(2) 0.027(2) 0.034(2) -0.0204(19) -0.0023(17) -0.0061(17)
C23 0.0260(17) 0.0179(17) 0.0195(17) -0.0097(14) 0.0004(13) -0.0041(13)
C24 0.035(2) 0.035(2) 0.0217(19) -0.0122(17) -0.0012(15) -0.0114(17)
C25 0.0283(17) 0.0133(16) 0.0160(16) -0.0042(13) -0.0014(13) -0.0053(13)
C26 0.0278(18) 0.025(2) 0.0241(19) -0.0096(16) -0.0021(14) -0.0082(15)
C27 0.0317(18) 0.0128(16) 0.0237(18) -0.0079(14) -0.0001(14) -0.0061(14)
C28 0.036(2) 0.0222(19) 0.034(2) -0.0166(18) -0.0031(16) -0.0082(16)
C29 0.0285(17) 0.0193(17) 0.0202(17) -0.0114(15) -0.0003(13) -0.0028(14)
C30 0.037(2) 0.026(2) 0.0235(19) -0.0133(17) -0.0047(15) -0.0056(16)
C31 0.0271(17) 0.0185(17) 0.0189(17) -0.0061(14) 0.0032(13) -0.0034(14)
C32 0.047(2) 0.030(2) 0.0165(18) -0.0032(17) -0.0038(16) -0.0002(19)
C33 0.0271(17) 0.0163(17) 0.0204(17) -0.0031(14) -0.0021(13) -0.0092(14)
C34 0.041(2) 0.028(2) 0.0198(19) -0.0022(16) -0.0059(16) -0.0091(17)
C35 0.0289(17) 0.0111(15) 0.0234(18) -0.0034(14) -0.0054(14) -0.0050(13)
C36 0.039(2) 0.0195(19) 0.041(2) -0.0141(18) -0.0136(18) -0.0034(16)
C37 0.0300(18) 0.0164(17) 0.038(2) -0.0113(17) -0.0145(16) 0.0004(14)
C38 0.0262(16) 0.0135(15) 0.0196(17) -0.0075(13) -0.0052(13) -0.0017(13)
C39 0.0252(16) 0.0182(17) 0.0181(17) -0.0068(14) -0.0030(13) -0.0044(13)
C40 0.0342(19) 0.027(2) 0.026(2) -0.0108(17) -0.0098(16) -0.0041(16)
Sb1 0.0213(2) 0.01197(13) 0.01727(13) -0.00574(9) -0.00201(10) -0.00173(11)
F1 0.0417(13) 0.0148(11) 0.0326(13) -0.0119(10) 0.0010(10) -0.0011(10)
F2 0.0456(15) 0.0259(13) 0.0424(15) -0.0103(12) -0.0259(12) 0.0009(11)
F3 0.0437(15) 0.0294(14) 0.0356(14) -0.0137(12) 0.0150(12) -0.0134(12)
F4 0.0412(14) 0.0203(12) 0.0342(13) -0.0164(11) -0.0026(11) -0.0007(10)
F5 0.0368(13) 0.0284(13) 0.0337(14) -0.0157(11) 0.0120(11) -0.0141(11)
F6 0.0510(15) 0.0393(16) 0.0408(15) -0.0147(13) -0.0281(13) 0.0062(13)
Sb1' 0.034(3) 0.023(3) 0.027(3) -0.009(2) 0.003(3) -0.002(3)
F1' 0.036(7) 0.019(6) 0.029(7) -0.011(6) 0.002(6) -0.001(6)
F2' 0.031(7) 0.021(7) 0.028(6) -0.015(7) 0.009(6) -0.010(6)
F3' 0.034(4) 0.021(4) 0.029(4) -0.010(4) -0.005(4) -0.001(4)
F4' 0.034(5) 0.019(5) 0.027(5) -0.013(5) 0.001(5) 0.000(5)
F5' 0.037(5) 0.025(5) 0.029(5) -0.012(5) -0.002(5) -0.003(5)
F6' 0.042(6) 0.028(7) 0.033(6) -0.012(6) -0.008(6) 0.002(6)
Sb1" 0.034(3) 0.023(3) 0.025(3) -0.012(3) 0.002(3) -0.002(3)
F1" 0.033(5) 0.016(5) 0.026(5) -0.012(5) 0.000(5) -0.001(5)
F2" 0.036(7) 0.021(7) 0.028(6) -0.014(6) -0.012(6) -0.001(6)
F3" 0.034(7) 0.024(7) 0.027(6) -0.014(7) 0.006(6) -0.010(6)
F4" 0.035(8) 0.019(7) 0.030(8) -0.016(7) -0.002(8) -0.002(7)
F5" 0.037(5) 0.024(5) 0.030(4) -0.013(4) -0.005(4) 0.000(4)
F6" 0.033(6) 0.021(6) 0.028(6) -0.010(6) 0.005(6) -0.006(6)

loop_
_atom_type_symbol
_atom_type_description
_atom_type_scat_dispersion_real
_atom_type_scat_dispersion_imag
_atom_type_scat_source
C C 0.0033 0.0016 'International Tables Vol C Tables 4.2.6.8 and 6.1.1.4'
H H 0.0000 0.0000 'International Tables Vol C Tables 4.2.6.8 and 6.1.1.4'
N N 0.0061 0.0033 'International Tables Vol C Tables 4.2.6.8 and 6.1.1.4'
O O 0.0106 0.0060 'International Tables Vol C Tables 4.2.6.8 and 6.1.1.4'
F F 0.0171 0.0103 'International Tables Vol C Tables 4.2.6.8 and 6.1.1.4'
Fe Fe 0.3463 0.8444 'International Tables Vol C Tables 4.2.6.8 and 6.1.1.4'
Sb Sb -0.5866 1.5461 'International Tables Vol C Tables 4.2.6.8 and 6.1.1.4'

loop_
_geom_angle_atom_site_label_1
_geom_angle_atom_site_label_2
_geom_angle_atom_site_label_3
_geom_angle
_geom_angle_site_symmetry_1
_geom_angle_site_symmetry_3
_geom_angle_publ_flag
N7 Fe1 N5 178.21(13) . . ?
N7 Fe1 N4 92.43(13) . . ?
N5 Fe1 N4 88.66(12) . . ?
N7 Fe1 N2 91.15(13) . . ?
N5 Fe1 N2 87.75(11) . . ?
N4 Fe1 N2 176.41(11) . . ?
N7 Fe1 N3 90.86(13) . . ?
N5 Fe1 N3 87.73(11) . . ?
N4 Fe1 N3 89.69(12) . . ?
N2 Fe1 N3 90.07(11) . . ?
N7 Fe1 N1 92.12(13) . . ?
N5 Fe1 N1 89.29(11) . . ?
N4 Fe1 N1 90.22(12) . . ?
N2 Fe1 N1 89.84(11) . . ?
N3 Fe1 N1 177.02(11) . . ?
C4 N1 C1 105.8(3) . . ?
C4 N1 Fe1 127.1(2) . . ?
C1 N1 Fe1 126.2(2) . . ?
C6 N2 C9 105.6(3) . . ?
C6 N2 Fe1 127.4(2) . . ?
C9 N2 Fe1 126.9(2) . . ?
C11 N3 C14 105.9(3) . . ?
C11 N3 Fe1 126.4(2) . . ?
C14 N3 Fe1 127.1(2) . . ?
C16 N4 C19 105.6(3) . . ?
C16 N4 Fe1 127.2(2) . . ?
C19 N4 Fe1 126.7(2) . . ?
C37 N5 C38 106.3(3) . . ?
C37 N5 Fe1 124.4(2) . . ?
C38 N5 Fe1 129.3(2) . . ?
C37 N6 C39 109.5(3) . . ?
C37 N6 H6 123(3) . . ?
C39 N6 H6 128(3) . . ?
O1 N7 Fe1 177.9(3) . . ?
N1 C1 C20 125.4(3) . . ?
N1 C1 C2 110.1(3) . . ?
C20 C1 C2 124.5(3) . . ?
C3 C2 C1 106.8(3) . . ?
C3 C2 C21 128.1(3) . . ?
C1 C2 C21 125.1(3) . . ?
C2 C3 C4 106.6(3) . . ?
C2 C3 C23 127.5(3) . . ?
C4 C3 C23 125.9(3) . . ?
N1 C4 C5 125.0(3) . . ?
N1 C4 C3 110.7(3) . . ?
C5 C4 C3 124.3(3) . . ?
C6 C5 C4 125.5(3) . . ?
C6 C5 H5 117.2 . . ?
C4 C5 H5 117.2 . . ?
N2 C6 C5 124.8(3) . . ?
N2 C6 C7 110.6(3) . . ?
C5 C6 C7 124.5(3) . . ?
C8 C7 C6 106.3(3) . . ?
C8 C7 C25 128.0(3) . . ?
C6 C7 C25 125.6(3) . . ?
C7 C8 C9 106.8(3) . . ?
C7 C8 C27 128.6(3) . . ?
C9 C8 C27 124.5(3) . . ?
N2 C9 C10 124.8(3) . . ?
N2 C9 C8 110.6(3) . . ?
C10 C9 C8 124.6(3) . . ?
C11 C10 C9 125.9(3) . . ?
C11 C10 H10 117.1 . . ?
C9 C10 H10 117.1 . . ?
N3 C11 C10 125.2(3) . . ?
N3 C11 C12 110.5(3) . . ?
C10 C11 C12 124.3(3) . . ?
C13 C12 C11 106.9(3) . . ?
C13 C12 C29 128.8(3) . . ?
C11 C12 C29 124.0(3) . . ?
C12 C13 C14 106.5(3) . . ?
C12 C13 C31 127.5(3) . . ?
C14 C13 C31 125.6(3) . . ?
N3 C14 C15 125.3(3) . . ?
N3 C14 C13 110.2(3) . . ?
C15 C14 C13 124.5(3) . . ?
C14 C15 C16 124.9(3) . . ?
C14 C15 H15 117.6 . . ?
C16 C15 H15 117.6 . . ?
N4 C16 C15 125.5(3) . . ?
N4 C16 C17 110.4(3) . . ?
C15 C16 C17 123.9(3) . . ?
C18 C17 C16 106.8(3) . . ?
C18 C17 C33 127.5(3) . . ?
C16 C17 C33 125.4(3) . . ?
C17 C18 C19 106.6(3) . . ?
C17 C18 C35 128.1(3) . . ?
C19 C18 C35 125.4(3) . . ?
N4 C19 C20 124.5(3) . . ?
N4 C19 C18 110.7(3) . . ?
C20 C19 C18 124.8(3) . . ?
C1 C20 C19 126.0(3) . . ?
C1 C20 H20 117.0 . . ?
C19 C20 H20 117.0 . . ?
C2 C21 C22 113.8(3) . . ?
C2 C21 H21A 108.8 . . ?
C22 C21 H21A 108.8 . . ?
C2 C21 H21B 108.8 . . ?
C22 C21 H21B 108.8 . . ?
H21A C21 H21B 107.7 . . ?
C21 C22 H22A 109.5 . . ?
C21 C22 H22B 109.5 . . ?
H22A C22 H22B 109.5 . . ?
C21 C22 H22C 109.4 . . ?
H22A C22 H22C 109.5 . . ?
H22B C22 H22C 109.5 . . ?
C3 C23 C24 115.0(3) . . ?
C3 C23 H23A 108.5 . . ?
C24 C23 H23A 108.5 . . ?
C3 C23 H23B 108.5 . . ?
C24 C23 H23B 108.5 . . ?
H23A C23 H23B 107.5 . . ?
C23 C24 H24A 109.5 . . ?
C23 C24 H24B 109.5 . . ?
H24A C24 H24B 109.5 . . ?
C23 C24 H24C 109.4 . . ?
H24A C24 H24C 109.5 . . ?
H24B C24 H24C 109.5 . . ?
C7 C25 C26 111.6(3) . . ?
C7 C25 H25A 109.3 . . ?
C26 C25 H25A 109.3 . . ?
C7 C25 H25B 109.3 . . ?
C26 C25 H25B 109.3 . . ?
H25A C25 H25B 108.0 . . ?
C25 C26 H26A 109.4 . . ?
C25 C26 H26B 109.5 . . ?
H26A C26 H26B 109.5 . . ?
C25 C26 H26C 109.5 . . ?
H26A C26 H26C 109.5 . . ?
H26B C26 H26C 109.5 . . ?
C8 C27 C28 113.0(3) . . ?
C8 C27 H27A 109.0 . . ?
C28 C27 H27A 109.0 . . ?
C8 C27 H27B 109.0 . . ?
C28 C27 H27B 109.0 . . ?
H27A C27 H27B 107.8 . . ?
C27 C28 H28A 109.5 . . ?
C27 C28 H28B 109.4 . . ?
H28A C28 H28B 109.5 . . ?
C27 C28 H28C 109.6 . . ?
H28A C28 H28C 109.5 . . ?
H28B C28 H28C 109.5 . . ?
C12 C29 C30 111.6(3) . . ?
C12 C29 H29A 109.3 . . ?
C30 C29 H29A 109.3 . . ?
C12 C29 H29B 109.3 . . ?
C30 C29 H29B 109.3 . . ?
H29A C29 H29B 108.0 . . ?
C29 C30 H30A 109.4 . . ?
C29 C30 H30B 109.6 . . ?
H30A C30 H30B 109.5 . . ?
C29 C30 H30C 109.4 . . ?
H30A C30 H30C 109.5 . . ?
H30B C30 H30C 109.5 . . ?
C13 C31 C32 111.1(3) . . ?
C13 C31 H31A 109.4 . . ?
C32 C31 H31A 109.4 . . ?
C13 C31 H31B 109.4 . . ?
C32 C31 H31B 109.4 . . ?
H31A C31 H31B 108.0 . . ?
C31 C32 H32A 109.6 . . ?
C31 C32 H32B 109.4 . . ?
H32A C32 H32B 109.5 . . ?
C31 C32 H32C 109.4 . . ?
H32A C32 H32C 109.5 . . ?
H32B C32 H32C 109.5 . . ?
C17 C33 C34 111.5(3) . . ?
C17 C33 H33A 109.3 . . ?
C34 C33 H33A 109.3 . . ?
C17 C33 H33B 109.3 . . ?
C34 C33 H33B 109.3 . . ?
H33A C33 H33B 108.0 . . ?
C33 C34 H34A 109.5 . . ?
C33 C34 H34B 109.4 . . ?
H34A C34 H34B 109.5 . . ?
C33 C34 H34C 109.5 . . ?
H34A C34 H34C 109.5 . . ?
H34B C34 H34C 109.5 . . ?
C18 C35 C36 113.0(3) . . ?
C18 C35 H35A 109.0 . . ?
C36 C35 H35A 109.0 . . ?
C18 C35 H35B 109.0 . . ?
C36 C35 H35B 109.0 . . ?
H35A C35 H35B 107.8 . . ?
C35 C36 H36A 109.5 . . ?
C35 C36 H36B 109.5 . . ?
H36A C36 H36B 109.5 . . ?
C35 C36 H36C 109.4 . . ?
H36A C36 H36C 109.5 . . ?
H36B C36 H36C 109.5 . . ?
N5 C37 N6 109.9(3) . . ?
N5 C37 H37 125.1 . . ?
N6 C37 H37 125.1 . . ?
C39 C38 N5 109.9(3) . . ?
C39 C38 H38 125.1 . . ?
N5 C38 H38 125.1 . . ?
C38 C39 N6 104.4(3) . . ?
C38 C39 C40 133.5(4) . . ?
N6 C39 C40 122.1(3) . . ?
C39 C40 H40A 109.6 . . ?
C39 C40 H40B 109.4 . . ?
H40A C40 H40B 109.5 . . ?
C39 C40 H40C 109.4 . . ?
H40A C40 H40C 109.5 . . ?
H40B C40 H40C 109.5 . . ?
F6 Sb1 F3 89.76(13) . . ?
F6 Sb1 F5 90.74(12) . . ?
F3 Sb1 F5 178.38(11) . . ?
F6 Sb1 F2 179.00(12) . . ?
F3 Sb1 F2 90.85(12) . . ?
F5 Sb1 F2 88.63(12) . . ?
F6 Sb1 F4 90.74(11) . . ?
F3 Sb1 F4 91.32(11) . . ?
F5 Sb1 F4 90.22(10) . . ?
F2 Sb1 F4 90.03(11) . . ?
F6 Sb1 F1 90.34(11) . . ?
F3 Sb1 F1 89.15(10) . . ?
F5 Sb1 F1 89.31(11) . . ?
F2 Sb1 F1 88.88(10) . . ?
F4 Sb1 F1 178.83(11) . . ?
F4' Sb1' F6' 90.1(3) . . ?
F4' Sb1' F2' 90.0(3) . . ?
F6' Sb1' F2' 90.0(3) . . ?
F4' Sb1' F5' 90.0(3) . . ?
F6' Sb1' F5' 90.0(3) . . ?
F2' Sb1' F5' 179.9(4) . . ?
F4' Sb1' F1' 179.9(4) . . ?
F6' Sb1' F1' 90.0(3) . . ?
F2' Sb1' F1' 90.0(3) . . ?
F5' Sb1' F1' 89.9(3) . . ?
F4' Sb1' F3' 90.0(3) . . ?
F6' Sb1' F3' 179.9(4) . . ?
F2' Sb1' F3' 90.0(3) . . ?
F5' Sb1' F3' 90.0(3) . . ?
F1' Sb1' F3' 89.9(3) . . ?
F2" Sb1" F3" 107(3) . . ?
F2" Sb1" F1" 103(2) . . ?
F3" Sb1" F1" 95.2(19) . . ?
F2" Sb1" F4" 96.6(13) . . ?
F3" Sb1" F4" 90.2(17) . . ?
F1" Sb1" F4" 157(4) . . ?
F2" Sb1" F6" 93(3) . . ?
F3" Sb1" F6" 159(4) . . ?
F1" Sb1" F6" 85.4(16) . . ?
F4" Sb1" F6" 81.8(18) . . ?
F2" Sb1" F5" 169(3) . . ?
F3" Sb1" F5" 83(2) . . ?
F1" Sb1" F5" 80.9(17) . . ?
F4" Sb1" F5" 77.9(19) . . ?
F6" Sb1" F5" 76.3(19) . . ?

loop_
_geom_bond_atom_site_label_1
_geom_bond_atom_site_label_2
_geom_bond_distance
_geom_bond_site_symmetry_2
_geom_bond_publ_flag
Fe1 N7 1.637(3) . ?
Fe1 N5 1.969(3) . ?
Fe1 N4 2.008(3) . ?
Fe1 N2 2.009(3) . ?
Fe1 N3 2.009(3) . ?
Fe1 N1 2.010(3) . ?
O1 N7 1.142(4) . ?
N1 C4 1.375(4) . ?
N1 C1 1.376(4) . ?
N2 C6 1.377(4) . ?
N2 C9 1.379(4) . ?
N3 C11 1.374(4) . ?
N3 C14 1.379(4) . ?
N4 C16 1.376(4) . ?
N4 C19 1.379(4) . ?
N5 C37 1.323(4) . ?
N5 C38 1.386(4) . ?
N6 C37 1.337(5) . ?
N6 C39 1.382(5) . ?
N6 H6 0.80(5) . ?
C1 C20 1.381(5) . ?
C1 C2 1.450(5) . ?
C2 C3 1.363(5) . ?
C2 C21 1.501(5) . ?
C3 C4 1.443(4) . ?
C3 C23 1.503(5) . ?
C4 C5 1.390(5) . ?
C5 C6 1.387(5) . ?
C5 H5 0.9500 . ?
C6 C7 1.447(5) . ?
C7 C8 1.373(5) . ?
C7 C25 1.494(5) . ?
C8 C9 1.440(5) . ?
C8 C27 1.503(5) . ?
C9 C10 1.382(5) . ?
C10 C11 1.378(5) . ?
C10 H10 0.9500 . ?
C11 C12 1.447(4) . ?
C12 C13 1.365(5) . ?
C12 C29 1.493(5) . ?
C13 C14 1.454(5) . ?
C13 C31 1.497(5) . ?
C14 C15 1.380(5) . ?
C15 C16 1.386(5) . ?
C15 H15 0.9500 . ?
C16 C17 1.447(5) . ?
C17 C18 1.364(5) . ?
C17 C33 1.500(5) . ?
C18 C19 1.443(5) . ?
C18 C35 1.504(5) . ?
C19 C20 1.388(5) . ?
C20 H20 0.9500 . ?
C21 C22 1.533(5) . ?
C21 H21A 0.9900 . ?
C21 H21B 0.9900 . ?
C22 H22A 0.9800 . ?
C22 H22B 0.9800 . ?
C22 H22C 0.9800 . ?
C23 C24 1.526(5) . ?
C23 H23A 0.9900 . ?
C23 H23B 0.9900 . ?
C24 H24A 0.9799 . ?
C24 H24B 0.9800 . ?
C24 H24C 0.9800 . ?
C25 C26 1.527(5) . ?
C25 H25A 0.9900 . ?
C25 H25B 0.9900 . ?
C26 H26A 0.9801 . ?
C26 H26B 0.9799 . ?
C26 H26C 0.9798 . ?
C27 C28 1.531(5) . ?
C27 H27A 0.9900 . ?
C27 H27B 0.9900 . ?
C28 H28A 0.9800 . ?
C28 H28B 0.9801 . ?
C28 H28C 0.9800 . ?
C29 C30 1.537(5) . ?
C29 H29A 0.9900 . ?
C29 H29B 0.9900 . ?
C30 H30A 0.9800 . ?
C30 H30B 0.9800 . ?
C30 H30C 0.9800 . ?
C31 C32 1.530(5) . ?
C31 H31A 0.9900 . ?
C31 H31B 0.9900 . ?
C32 H32A 0.9800 . ?
C32 H32B 0.9800 . ?
C32 H32C 0.9799 . ?
C33 C34 1.538(5) . ?
C33 H33A 0.9900 . ?
C33 H33B 0.9900 . ?
C34 H34A 0.9800 . ?
C34 H34B 0.9801 . ?
C34 H34C 0.9799 . ?
C35 C36 1.527(5) . ?
C35 H35A 0.9900 . ?
C35 H35B 0.9900 . ?
C36 H36A 0.9800 . ?
C36 H36B 0.9800 . ?
C36 H36C 0.9800 . ?
C37 H37 0.9500 . ?
C38 C39 1.362(5) . ?
C38 H38 0.9500 . ?
C39 C40 1.481(5) . ?
C40 H40A 0.9800 . ?
C40 H40B 0.9799 . ?
C40 H40C 0.9801 . ?
Sb1 F6 1.840(2) . ?
Sb1 F3 1.842(2) . ?
Sb1 F5 1.847(2) . ?
Sb1 F2 1.851(2) . ?
Sb1 F4 1.890(2) . ?
Sb1 F1 1.904(2) . ?
Sb1' F4' 1.901(4) . ?
Sb1' F6' 1.902(4) . ?
Sb1' F2' 1.902(4) . ?
Sb1' F5' 1.902(4) . ?
Sb1' F1' 1.903(4) . ?
Sb1' F3' 1.903(4) . ?
Sb1" F2" 1.58(6) . ?
Sb1" F3" 1.79(6) . ?
Sb1" F1" 1.882(4) . ?
Sb1" F4" 2.03(3) . ?
Sb1" F6" 2.11(6) . ?
Sb1" F5" 2.28(6) . ?

loop_
_geom_hbond_atom_site_label_D
_geom_hbond_atom_site_label_H
_geom_hbond_atom_site_label_A
_geom_hbond_distance_DH
_geom_hbond_distance_HA
_geom_hbond_distance_DA
_geom_hbond_angle_DHA
_geom_hbond_site_symmetry_A
_geom_hbond_publ_flag
N6 H6 F1^a 0.80(5) 2.44(5) 2.884(4) 117(4) 1_545 yes
C5 H5 F5^a 0.95 2.52 3.466(4) 174.0 2_667 yes
C5 H5 F2'^b 0.95 2.25 3.200(16) 177.5 2_667 yes
C10 H10 F6'^b 0.95 2.24 2.97(5) 133.0 1_545 yes
C37 H37 F1^a 0.95 2.34 2.855(4) 113.3 1_545 yes
C37 H37 F1'^b 0.95 1.78 2.558(17) 136.8 1_545 yes
C37 H37 F1"^c 0.95 2.55 3.14(2) 119.7 1_545 yes
C40 H40A F2^a 0.98 2.43 3.383(5) 162.8 2_767 yes
C40 H40A F2"^c 0.98 2.57 3.47(9) 152.8 2_767 yes
C40 H40A F6"^c 0.98 2.40 3.21(7) 139.9 2_767 yes

loop_
_geom_torsion_atom_site_label_1
_geom_torsion_atom_site_label_2
_geom_torsion_atom_site_label_3
_geom_torsion_atom_site_label_4
_geom_torsion
_geom_torsion_site_symmetry_1
_geom_torsion_site_symmetry_2
_geom_torsion_site_symmetry_3
_geom_torsion_site_symmetry_4
_geom_torsion_publ_flag
C4 N1 C1 C20 -177.3(3) . . . . ?
Fe1 N1 C1 C20 -7.4(5) . . . . ?
C4 N1 C1 C2 0.5(3) . . . . ?
Fe1 N1 C1 C2 170.3(2) . . . . ?
N1 C1 C2 C3 -0.5(4) . . . . ?
C20 C1 C2 C3 177.3(3) . . . . ?
N1 C1 C2 C21 -178.6(3) . . . . ?
C20 C1 C2 C21 -0.8(5) . . . . ?
C1 C2 C3 C4 0.2(4) . . . . ?
C21 C2 C3 C4 178.3(3) . . . . ?
C1 C2 C3 C23 -177.6(3) . . . . ?
C21 C2 C3 C23 0.4(6) . . . . ?
C1 N1 C4 C5 177.0(3) . . . . ?
Fe1 N1 C4 C5 7.2(5) . . . . ?
C1 N1 C4 C3 -0.3(3) . . . . ?
Fe1 N1 C4 C3 -170.1(2) . . . . ?
C2 C3 C4 N1 0.0(4) . . . . ?
C23 C3 C4 N1 178.0(3) . . . . ?
C2 C3 C4 C5 -177.3(3) . . . . ?
C23 C3 C4 C5 0.6(5) . . . . ?
N1 C4 C5 C6 -4.0(5) . . . . ?
C3 C4 C5 C6 173.0(3) . . . . ?
C9 N2 C6 C5 -177.9(3) . . . . ?
Fe1 N2 C6 C5 -0.4(5) . . . . ?
C9 N2 C6 C7 0.9(3) . . . . ?
Fe1 N2 C6 C7 178.4(2) . . . . ?
C4 C5 C6 N2 0.4(5) . . . . ?
C4 C5 C6 C7 -178.2(3) . . . . ?
N2 C6 C7 C8 0.0(4) . . . . ?
C5 C6 C7 C8 178.7(3) . . . . ?
N2 C6 C7 C25 -175.5(3) . . . . ?
C5 C6 C7 C25 3.3(5) . . . . ?
C6 C7 C8 C9 -0.8(3) . . . . ?
C25 C7 C8 C9 174.5(3) . . . . ?
C6 C7 C8 C27 179.6(3) . . . . ?
C25 C7 C8 C27 -5.1(6) . . . . ?
C6 N2 C9 C10 177.1(3) . . . . ?
Fe1 N2 C9 C10 -0.4(5) . . . . ?
C6 N2 C9 C8 -1.5(3) . . . . ?
Fe1 N2 C9 C8 -178.9(2) . . . . ?
C7 C8 C9 N2 1.5(4) . . . . ?
C27 C8 C9 N2 -179.0(3) . . . . ?
C7 C8 C9 C10 -177.0(3) . . . . ?
C27 C8 C9 C10 2.5(5) . . . . ?
N2 C9 C10 C11 1.6(5) . . . . ?
C8 C9 C10 C11 179.9(3) . . . . ?
C14 N3 C11 C10 177.4(3) . . . . ?
Fe1 N3 C11 C10 -10.7(5) . . . . ?
C14 N3 C11 C12 -1.7(4) . . . . ?
Fe1 N3 C11 C12 170.2(2) . . . . ?
C9 C10 C11 N3 4.3(6) . . . . ?
C9 C10 C11 C12 -176.7(3) . . . . ?
N3 C11 C12 C13 1.3(4) . . . . ?
C10 C11 C12 C13 -177.8(3) . . . . ?
N3 C11 C12 C29 -173.3(3) . . . . ?
C10 C11 C12 C29 7.6(5) . . . . ?
C11 C12 C13 C14 -0.3(4) . . . . ?
C29 C12 C13 C14 173.9(3) . . . . ?
C11 C12 C13 C31 -173.5(3) . . . . ?
C29 C12 C13 C31 0.7(6) . . . . ?
C11 N3 C14 C15 179.0(3) . . . . ?
Fe1 N3 C14 C15 7.1(5) . . . . ?
C11 N3 C14 C13 1.5(3) . . . . ?
Fe1 N3 C14 C13 -170.4(2) . . . . ?
C12 C13 C14 N3 -0.7(4) . . . . ?
C31 C13 C14 N3 172.6(3) . . . . ?
C12 C13 C14 C15 -178.3(3) . . . . ?
C31 C13 C14 C15 -4.9(5) . . . . ?
N3 C14 C15 C16 -6.7(5) . . . . ?
C13 C14 C15 C16 170.4(3) . . . . ?
C19 N4 C16 C15 -174.7(3) . . . . ?
Fe1 N4 C16 C15 -3.3(5) . . . . ?
C19 N4 C16 C17 0.5(3) . . . . ?
Fe1 N4 C16 C17 171.9(2) . . . . ?
C14 C15 C16 N4 4.7(5) . . . . ?
C14 C15 C16 C17 -169.8(3) . . . . ?
N4 C16 C17 C18 -0.9(4) . . . . ?
C15 C16 C17 C18 174.3(3) . . . . ?
N4 C16 C17 C33 -174.9(3) . . . . ?
C15 C16 C17 C33 0.4(5) . . . . ?
C16 C17 C18 C19 0.9(4) . . . . ?
C33 C17 C18 C19 174.7(3) . . . . ?
C16 C17 C18 C35 -178.5(3) . . . . ?
C33 C17 C18 C35 -4.7(6) . . . . ?
C16 N4 C19 C20 179.6(3) . . . . ?
Fe1 N4 C19 C20 8.1(5) . . . . ?
C16 N4 C19 C18 0.1(3) . . . . ?
Fe1 N4 C19 C18 -171.4(2) . . . . ?
C17 C18 C19 N4 -0.7(4) . . . . ?
C35 C18 C19 N4 178.8(3) . . . . ?
C17 C18 C19 C20 179.9(3) . . . . ?
C35 C18 C19 C20 -0.7(5) . . . . ?
N1 C1 C20 C19 0.5(6) . . . . ?
C2 C1 C20 C19 -176.9(3) . . . . ?
N4 C19 C20 C1 -0.8(5) . . . . ?
C18 C19 C20 C1 178.6(3) . . . . ?
C3 C2 C21 C22 95.4(4) . . . . ?
C1 C2 C21 C22 -86.9(4) . . . . ?
C2 C3 C23 C24 -92.9(4) . . . . ?
C4 C3 C23 C24 89.6(4) . . . . ?
C8 C7 C25 C26 -91.6(4) . . . . ?
C6 C7 C25 C26 82.8(4) . . . . ?
C7 C8 C27 C28 99.4(4) . . . . ?
C9 C8 C27 C28 -80.1(4) . . . . ?
C13 C12 C29 C30 -103.7(4) . . . . ?
C11 C12 C29 C30 69.7(4) . . . . ?
C12 C13 C31 C32 84.0(4) . . . . ?
C14 C13 C31 C32 -87.9(4) . . . . ?
C18 C17 C33 C34 -91.2(4) . . . . ?
C16 C17 C33 C34 81.5(4) . . . . ?
C17 C18 C35 C36 -92.7(4) . . . . ?
C19 C18 C35 C36 87.9(4) . . . . ?
C38 N5 C37 N6 0.7(4) . . . . ?
Fe1 N5 C37 N6 -179.5(2) . . . . ?
C39 N6 C37 N5 -0.4(5) . . . . ?
C37 N5 C38 C39 -0.6(4) . . . . ?
Fe1 N5 C38 C39 179.5(2) . . . . ?
N5 C38 C39 N6 0.4(4) . . . . ?
N5 C38 C39 C40 -178.2(4) . . . . ?
C37 N6 C39 C38 0.0(4) . . . . ?
C37 N6 C39 C40 178.8(4) . . . . ?
